data_7237786
loop_
_publ_author_name
'Chen, Qiaonan'
'Liang, Xiao'
'Du, Jiahui'
'Wei, Zhonglin'
'Zhang, Yu-Mo'
'Zhang, Ting'
'Qin, Tianyou'
'Gao, Wenbin'
'Sheng, Lan'
'Zhang, Sean Xiao-An'

_publ_section_title
;
 Construction of highly fluorescent N--O seven-membered heterocycles via
 thermo-oxidation of oxazolidines
;
_journal_issue 26
_journal_name_full 'Journal of Materials Chemistry C'
_journal_page_first 8045
_journal_paper_doi 10.1039/C9TC01199D
_journal_volume 7
_journal_year 2019
_chemical_formula_sum 'C22 H25 I N2 O'
_chemical_formula_weight 460.34
_space_group_crystal_system monoclinic
_space_group_IT_number 14
_space_group_name_Hall '-P 2ybc'
_space_group_name_H-M_alt 'P 1 21/c 1'
_atom_sites_solution_hydrogens geom
_audit_block_doi 10.5517/ccdc.csd.cc1pfpg8
_audit_creation_method SHELXL-2014/7
_audit_update_record
;
2017-07-14 deposited with the CCDC.	2019-07-10 downloaded from the CCDC.
;
_cell_angle_alpha 90
_cell_angle_beta 94.394(2)
_cell_angle_gamma 90
_cell_formula_units_Z 4
_cell_length_a 20.1317(10)
_cell_length_b 7.4780(4)
_cell_length_c 13.4306(6)
_cell_measurement_reflns_used 2234
_cell_measurement_temperature 273(2)
_cell_measurement_theta_max 21.81
_cell_measurement_theta_min 3.04
_cell_volume 2015.96(17)
_computing_structure_refinement 'SHELXL-2014/7 (Sheldrick, 2014)'
_diffrn_ambient_temperature 273(2)
_diffrn_measured_fraction_theta_full 0.996
_diffrn_measured_fraction_theta_max 0.996
_diffrn_measurement_device_type CCD
_diffrn_radiation_type MoK\a
_diffrn_radiation_wavelength 0.71073
_diffrn_reflns_av_R_equivalents 0.0437
_diffrn_reflns_av_unetI/netI 0.0435
_diffrn_reflns_Laue_measured_fraction_full 0.996
_diffrn_reflns_Laue_measured_fraction_max 0.996
_diffrn_reflns_limit_h_max 23
_diffrn_reflns_limit_h_min -19
_diffrn_reflns_limit_k_max 8
_diffrn_reflns_limit_k_min -8
_diffrn_reflns_limit_l_max 15
_diffrn_reflns_limit_l_min -15
_diffrn_reflns_number 12417
_diffrn_reflns_point_group_measured_fraction_full 0.996
_diffrn_reflns_point_group_measured_fraction_max 0.996
_diffrn_reflns_theta_full 25.054
_diffrn_reflns_theta_max 25.054
_diffrn_reflns_theta_min 1.014
_exptl_absorpt_coefficient_mu 1.601
_exptl_absorpt_correction_type multi-scan
_exptl_absorpt_process_details sadabs
_exptl_crystal_colour red
_exptl_crystal_density_diffrn 1.517
_exptl_crystal_description Block
_exptl_crystal_F_000 928
_exptl_crystal_size_max 0.220
_exptl_crystal_size_mid 0.200
_exptl_crystal_size_min 0.180
_exptl_transmission_factor_max 0.864
_exptl_transmission_factor_min 0.864
_refine_diff_density_max 0.683
_refine_diff_density_min -0.707
_refine_diff_density_rms 0.067
_refine_ls_extinction_method none
_refine_ls_goodness_of_fit_ref 1.023
_refine_ls_hydrogen_treatment constr
_refine_ls_matrix_type full
_refine_ls_number_parameters 239
_refine_ls_number_reflns 3542
_refine_ls_number_restraints 0
_refine_ls_restrained_S_all 1.023
_refine_ls_R_factor_all 0.0576
_refine_ls_R_factor_gt 0.0378
_refine_ls_shift/su_max 0.000
_refine_ls_shift/su_mean 0.000
_refine_ls_structure_factor_coef Fsqd
_refine_ls_weighting_details 'w=1/[\s^2^(Fo^2^)+(0.0299P)^2^+1.4588P] where P=(Fo^2^+2Fc^2^)/3'
_refine_ls_weighting_scheme calc
_refine_ls_wR_factor_gt 0.0777
_refine_ls_wR_factor_ref 0.0869
_reflns_Friedel_coverage 0.000
_reflns_number_gt 2608
_reflns_number_total 3542
_reflns_threshold_expression 'I > 2\s(I)'
_cod_data_source_file c9tc01199d2.cif
_cod_data_source_block 1
_cod_original_sg_symbol_H-M 'P 21/c'
_cod_database_code 7237786
_shelx_shelxl_version_number 2014/7
_shelx_space_group_comment
;
The symmetry employed for this shelxl refinement is uniquely defined
by the following loop, which should always be used as a source of
symmetry information in preference to the above space-group names.
They are only intended as comments.
;
_shelx_estimated_absorpt_t_min 0.720
_shelx_estimated_absorpt_t_max 0.761

loop_
_space_group_symop_operation_xyz
'x, y, z'
'-x, y+1/2, -z+1/2'
'-x, -y, -z'
'x, -y-1/2, z-1/2'

loop_
_atom_site_label
_atom_site_type_symbol
_atom_site_fract_x
_atom_site_fract_y
_atom_site_fract_z
_atom_site_U_iso_or_equiv
_atom_site_adp_type
_atom_site_occupancy
_atom_site_site_symmetry_order
_atom_site_calc_flag
_atom_site_refinement_flags_posn
_atom_site_refinement_flags_adp
C1 C 0.07847(19) 0.2708(5) 0.9178(3) 0.0376(9) Uani 1 1 d . .
C2 C 0.0105(2) 0.2664(6) 0.9227(3) 0.0472(10) Uani 1 1 d . .
H2 H -0.0094 0.1756 0.9572 0.057 Uiso 1 1 calc R U
C3 C -0.0280(2) 0.4011(6) 0.8748(3) 0.0530(11) Uani 1 1 d . .
H3 H -0.0739 0.4015 0.8785 0.064 Uiso 1 1 calc R U
C4 C 0.0015(2) 0.5326(6) 0.8224(3) 0.0530(12) Uani 1 1 d . .
H4 H -0.0251 0.6193 0.7896 0.064 Uiso 1 1 calc R U
C5 C 0.0700(2) 0.5398(5) 0.8171(3) 0.0431(10) Uani 1 1 d . .
H5 H 0.0900 0.6296 0.7820 0.052 Uiso 1 1 calc R U
C6 C 0.10686(19) 0.4072(5) 0.8665(2) 0.0360(9) Uani 1 1 d . .
C7 C 0.13301(19) 0.1475(5) 0.9601(3) 0.0386(9) Uani 1 1 d . .
C8 C 0.1278(2) -0.0386(5) 0.9108(3) 0.0500(11) Uani 1 1 d . .
H8A H 0.1326 -0.0272 0.8405 0.075 Uiso 1 1 calc R U
H8B H 0.0852 -0.0902 0.9209 0.075 Uiso 1 1 calc R U
H8C H 0.1625 -0.1144 0.9402 0.075 Uiso 1 1 calc R U
C9 C 0.1340(2) 0.1332(5) 1.0744(3) 0.0483(10) Uani 1 1 d . .
H9A H 0.1682 0.0510 1.0984 0.072 Uiso 1 1 calc R U
H9B H 0.0916 0.0909 1.0926 0.072 Uiso 1 1 calc R U
H9C H 0.1429 0.2487 1.1036 0.072 Uiso 1 1 calc R U
C10 C 0.19464(18) 0.2404(5) 0.9280(2) 0.0345(9) Uani 1 1 d . .
C11 C 0.25893(19) 0.1789(5) 0.9572(3) 0.0410(9) Uani 1 1 d . .
H11 H 0.2602 0.0765 0.9966 0.049 Uiso 1 1 calc R U
C12 C 0.3198(2) 0.2434(5) 0.9377(3) 0.0423(10) Uani 1 1 d . .
C13 C 0.2783(2) 0.3992(6) 0.7887(3) 0.0529(11) Uani 1 1 d . .
H13A H 0.2608 0.2880 0.7603 0.063 Uiso 1 1 calc R U
H13B H 0.2964 0.4673 0.7356 0.063 Uiso 1 1 calc R U
C14 C 0.2226(2) 0.5034(5) 0.8294(3) 0.0454(10) Uani 1 1 d . .
H14A H 0.2407 0.5875 0.8794 0.054 Uiso 1 1 calc R U
H14B H 0.1990 0.5708 0.7760 0.054 Uiso 1 1 calc R U
C15 C 0.3822(2) 0.2000(5) 0.9965(3) 0.0414(9) Uani 1 1 d . .
C16 C 0.3846(2) 0.0801(6) 1.0754(3) 0.0474(10) Uani 1 1 d . .
H16 H 0.3460 0.0203 1.0899 0.057 Uiso 1 1 calc R U
C17 C 0.4435(2) 0.0477(6) 1.1332(3) 0.0503(11) Uani 1 1 d . .
H17 H 0.4439 -0.0347 1.1851 0.060 Uiso 1 1 calc R U
C18 C 0.5025(2) 0.1373(5) 1.1145(3) 0.0426(9) Uani 1 1 d . .
C19 C 0.4996(2) 0.2537(5) 1.0317(3) 0.0467(10) Uani 1 1 d . .
H19 H 0.5380 0.3124 1.0155 0.056 Uiso 1 1 calc R U
C20 C 0.4415(2) 0.2818(5) 0.9752(3) 0.0472(10) Uani 1 1 d . .
H20 H 0.4415 0.3581 0.9205 0.057 Uiso 1 1 calc R U
C21 C 0.5650(2) -0.0046(7) 1.2572(3) 0.0700(14) Uani 1 1 d . .
H21A H 0.5315 0.0262 1.3014 0.105 Uiso 1 1 calc R U
H21B H 0.6083 0.0061 1.2920 0.105 Uiso 1 1 calc R U
H21C H 0.5583 -0.1255 1.2346 0.105 Uiso 1 1 calc R U
C22 C 0.6210(2) 0.2062(6) 1.1495(3) 0.0579(12) Uani 1 1 d . .
H22A H 0.6338 0.1670 1.0856 0.087 Uiso 1 1 calc R U
H22B H 0.6560 0.1792 1.1999 0.087 Uiso 1 1 calc R U
H22C H 0.6133 0.3328 1.1477 0.087 Uiso 1 1 calc R U
I1 I 0.24014(2) 0.64415(4) 0.11800(2) 0.06844(15) Uani 1 1 d . .
N1 N 0.17683(15) 0.3837(4) 0.8737(2) 0.0351(7) Uani 1 1 d . .
N2 N 0.56037(17) 0.1146(4) 1.1725(2) 0.0496(9) Uani 1 1 d . .
O1 O 0.33093(14) 0.3599(4) 0.8643(2) 0.0559(8) Uani 1 1 d . .

loop_
_atom_site_aniso_label
_atom_site_aniso_U_11
_atom_site_aniso_U_22
_atom_site_aniso_U_33
_atom_site_aniso_U_23
_atom_site_aniso_U_13
_atom_site_aniso_U_12
C1 0.036(2) 0.041(2) 0.034(2) -0.0029(17) -0.0009(17) -0.0061(19)
C2 0.037(3) 0.057(3) 0.048(2) -0.005(2) 0.0071(19) -0.009(2)
C3 0.036(3) 0.068(3) 0.055(3) -0.009(2) 0.000(2) 0.004(2)
C4 0.050(3) 0.058(3) 0.048(2) -0.004(2) -0.013(2) 0.010(2)
C5 0.047(3) 0.041(2) 0.041(2) 0.0021(18) -0.0040(19) 0.0004(19)
C6 0.035(2) 0.040(2) 0.0325(19) -0.0065(16) 0.0003(17) -0.0023(17)
C7 0.037(2) 0.037(2) 0.042(2) 0.0050(17) 0.0034(17) -0.0052(18)
C8 0.051(3) 0.039(2) 0.059(3) -0.003(2) 0.001(2) -0.006(2)
C9 0.051(3) 0.056(3) 0.038(2) 0.0083(19) 0.0037(19) -0.004(2)
C10 0.039(2) 0.035(2) 0.0294(19) -0.0010(16) 0.0020(17) 0.0005(18)
C11 0.035(2) 0.047(2) 0.042(2) 0.0013(18) 0.0045(18) 0.0017(19)
C12 0.050(3) 0.040(2) 0.038(2) 0.0004(18) 0.0081(19) -0.002(2)
C13 0.044(3) 0.079(3) 0.036(2) 0.012(2) 0.0053(19) -0.007(2)
C14 0.043(3) 0.053(2) 0.039(2) 0.0089(19) -0.0003(19) -0.011(2)
C15 0.040(2) 0.042(2) 0.043(2) -0.0020(18) 0.0076(19) 0.0024(19)
C16 0.036(2) 0.061(3) 0.047(2) 0.000(2) 0.0136(19) -0.007(2)
C17 0.047(3) 0.057(3) 0.047(2) 0.006(2) 0.007(2) 0.000(2)
C18 0.040(2) 0.040(2) 0.048(2) -0.0079(19) 0.0036(19) 0.0019(19)
C19 0.040(3) 0.044(2) 0.056(3) 0.001(2) -0.003(2) -0.004(2)
C20 0.046(3) 0.044(2) 0.051(2) 0.0019(19) 0.003(2) -0.003(2)
C21 0.062(3) 0.083(4) 0.064(3) 0.022(3) -0.007(3) -0.001(3)
C22 0.045(3) 0.057(3) 0.069(3) 0.004(2) -0.012(2) -0.007(2)
I1 0.0716(3) 0.0679(2) 0.0621(2) -0.01971(16) -0.01892(16) 0.01323(18)
N1 0.0345(19) 0.0383(18) 0.0325(16) 0.0027(13) 0.0026(14) -0.0053(14)
N2 0.043(2) 0.052(2) 0.053(2) 0.0084(17) -0.0022(17) -0.0005(17)
O1 0.0421(18) 0.074(2) 0.0516(17) 0.0204(15) 0.0004(14) -0.0054(15)

loop_
_atom_type_symbol
_atom_type_description
_atom_type_scat_dispersion_real
_atom_type_scat_dispersion_imag
_atom_type_scat_source
C C 0.0033 0.0016 'International Tables Vol C Tables 4.2.6.8 and 6.1.1.4'
H H 0.0000 0.0000 'International Tables Vol C Tables 4.2.6.8 and 6.1.1.4'
N N 0.0061 0.0033 'International Tables Vol C Tables 4.2.6.8 and 6.1.1.4'
O O 0.0106 0.0060 'International Tables Vol C Tables 4.2.6.8 and 6.1.1.4'
I I -0.4742 1.8119 'International Tables Vol C Tables 4.2.6.8 and 6.1.1.4'

loop_
_citation_id
_citation_doi
_citation_year
1 10.1039/C9TC01199D 2019

loop_
_geom_angle_atom_site_label_1
_geom_angle_atom_site_label_2
_geom_angle_atom_site_label_3
_geom_angle
C2 C1 C6 119.6(4)
C2 C1 C7 131.7(4)
C6 C1 C7 108.8(3)
C1 C2 C3 118.6(4)
C4 C3 C2 120.5(4)
C3 C4 C5 121.7(4)
C6 C5 C4 116.7(4)
C1 C6 C5 122.9(4)
C1 C6 N1 108.8(3)
C5 C6 N1 128.2(4)
C1 C7 C10 101.6(3)
C1 C7 C8 111.5(3)
C10 C7 C8 108.8(3)
C1 C7 C9 111.8(3)
C10 C7 C9 111.6(3)
C8 C7 C9 111.2(3)
N1 C10 C11 128.5(4)
N1 C10 C7 109.5(3)
C11 C10 C7 122.0(3)
C12 C11 C10 131.0(4)
O1 C12 C11 124.9(4)
O1 C12 C15 110.7(4)
C11 C12 C15 124.4(4)
O1 C13 C14 112.2(3)
N1 C14 C13 110.2(3)
C20 C15 C16 117.5(4)
C20 C15 C12 120.3(4)
C16 C15 C12 122.2(4)
C17 C16 C15 121.2(4)
C16 C17 C18 121.0(4)
N2 C18 C17 122.4(4)
N2 C18 C19 120.8(4)
C17 C18 C19 116.8(4)
C20 C19 C18 121.2(4)
C19 C20 C15 122.2(4)
C10 N1 C6 111.2(3)
C10 N1 C14 124.9(3)
C6 N1 C14 123.9(3)
C18 N2 C21 122.0(4)
C18 N2 C22 121.0(3)
C21 N2 C22 117.0(3)
C12 O1 C13 119.6(3)

loop_
_geom_bond_atom_site_label_1
_geom_bond_atom_site_label_2
_geom_bond_distance
C1 C2 1.375(5)
C1 C6 1.379(5)
C1 C7 1.511(5)
C2 C3 1.397(6)
C3 C4 1.370(6)
C4 C5 1.386(6)
C5 C6 1.379(5)
C6 N1 1.416(5)
C7 C10 1.513(5)
C7 C8 1.541(5)
C7 C9 1.538(5)
C10 N1 1.330(4)
C10 C11 1.401(5)
C11 C12 1.361(5)
C12 O1 1.348(4)
C12 C15 1.468(5)
C13 O1 1.440(5)
C13 C14 1.504(6)
C14 N1 1.444(5)
C15 C20 1.390(5)
C15 C16 1.387(5)
C16 C17 1.389(5)
C17 C18 1.403(6)
C18 N2 1.362(5)
C18 C19 1.409(5)
C19 C20 1.360(5)
C21 N2 1.443(5)
C22 N2 1.454(5)

loop_
_geom_torsion_atom_site_label_1
_geom_torsion_atom_site_label_2
_geom_torsion_atom_site_label_3
_geom_torsion_atom_site_label_4
_geom_torsion
C6 C1 C2 C3 0.3(5)
C7 C1 C2 C3 -179.7(4)
C1 C2 C3 C4 1.3(6)
C2 C3 C4 C5 -1.7(6)
C3 C4 C5 C6 0.5(6)
C2 C1 C6 C5 -1.5(5)
C7 C1 C6 C5 178.5(3)
C2 C1 C6 N1 179.0(3)
C7 C1 C6 N1 -1.0(4)
C4 C5 C6 C1 1.1(5)
C4 C5 C6 N1 -179.6(3)
C2 C1 C7 C10 -177.9(4)
C6 C1 C7 C10 2.2(4)
C2 C1 C7 C8 66.4(5)
C6 C1 C7 C8 -113.6(3)
C2 C1 C7 C9 -58.8(5)
C6 C1 C7 C9 121.3(3)
C1 C7 C10 N1 -2.7(4)
C8 C7 C10 N1 115.0(3)
C9 C7 C10 N1 -121.9(3)
C1 C7 C10 C11 175.5(3)
C8 C7 C10 C11 -66.8(4)
C9 C7 C10 C11 56.3(5)
N1 C10 C11 C12 -1.3(7)
C7 C10 C11 C12 -179.2(4)
C10 C11 C12 O1 -17.3(7)
C10 C11 C12 C15 160.4(4)
O1 C13 C14 N1 -84.1(4)
O1 C12 C15 C20 2.4(5)
C11 C12 C15 C20 -175.6(4)
O1 C12 C15 C16 -178.7(4)
C11 C12 C15 C16 3.3(6)
C20 C15 C16 C17 2.2(6)
C12 C15 C16 C17 -176.8(4)
C15 C16 C17 C18 1.0(6)
C16 C17 C18 N2 176.9(4)
C16 C17 C18 C19 -3.1(6)
N2 C18 C19 C20 -177.9(4)
C17 C18 C19 C20 2.2(6)
C18 C19 C20 C15 0.9(6)
C16 C15 C20 C19 -3.1(6)
C12 C15 C20 C19 175.8(4)
C11 C10 N1 C6 -175.8(3)
C7 C10 N1 C6 2.3(4)
C11 C10 N1 C14 2.8(6)
C7 C10 N1 C14 -179.2(3)
C1 C6 N1 C10 -0.8(4)
C5 C6 N1 C10 179.8(3)
C1 C6 N1 C14 -179.4(3)
C5 C6 N1 C14 1.2(6)
C13 C14 N1 C10 39.7(5)
C13 C14 N1 C6 -141.9(3)
C17 C18 N2 C21 0.4(6)
C19 C18 N2 C21 -179.5(4)
C17 C18 N2 C22 178.4(4)
C19 C18 N2 C22 -1.5(6)
C11 C12 O1 C13 -11.4(6)
C15 C12 O1 C13 170.6(3)
C14 C13 O1 C12 69.0(5)
